data_2101612
loop_
_publ_author_name
'Koji\'c-Prodi\'c, Biserka'
'Kiralj, Rudolf'
'\<Zini\'c, Mladen'
'Alihod\<zi\'c, Sulejman'
'Trinajsti\'c, Nenad'

_publ_section_title
;Bond length--bond order relations and calculated geometries for some
 benzenoid aromatics, including phenanthridine. Structures of
 5,6-dimethylphenanthridinium triflate,
 [<i>N</i>-(6-phenanthridinylmethyl)-aza-18-crown-6-\k^5^<i>O</i>,<i>O</i>',<i>O</i>'',<i>O</i>''',<i>O</i>''''](picrate-\k^2^-<i>O</i>,<i>O</i>')potassium,
 and
 [<i>N</i>,<i>N</i>'-bis(6-phenanthridinyl-\k<i>N</i>-methyl)-7,16-diaza-18-crown-6-\k^4^<i>O</i>,<i>O</i>',<i>O</i>'',<i>O</i>''']sodium
 iodide dichloromethane solvate
;
_journal_issue 5
_journal_name_full 'Acta Crystallographica Section B'
_journal_page_first 823
_journal_page_last 837
_journal_paper_doi 10.1107/S0108768196006337
_journal_volume 52
_journal_year 1996
_chemical_formula_moiety 'C32 H36 K1 N5 O12'
_chemical_formula_sum 'C32 H36 K N5 O12'
_chemical_formula_weight 721.76
_chemical_name_systematic
;
(N-(6-phenanthridinylmethyl)-aza-18-crown-6)(picrato-O,O')potassium
;
_space_group_IT_number 2
_symmetry_cell_setting triclinic
_symmetry_space_group_name_Hall '-P 1'
_symmetry_space_group_name_H-M 'P -1'
_cell_angle_alpha 83.390(10)
_cell_angle_beta 88.290(10)
_cell_angle_gamma 75.780(10)
_cell_formula_units_Z 2
_cell_length_a 9.1890(10)
_cell_length_b 11.786(2)
_cell_length_c 15.805(2)
_cell_measurement_reflns_used 25
_cell_measurement_temperature 295(3)
_cell_measurement_theta_max 30
_cell_measurement_theta_min 21
_cell_volume 1648.2(4)
_computing_cell_refinement 'CAD4 (Enraf Nonius 1988) software <CELDIM> routine'
_computing_data_collection 'EXPRESS-CAD4 (Enraf Nonius 1992) software'
_computing_data_reduction 'SDP (Frenz, 1982)'
_computing_molecular_graphics
;
PLATON93 (Spek, 1982, 1990) & ORTEP (Johnson, 1965), PLUTON93 (Spek 1991)
;
_computing_publication_material 'PLATON93 (Spek 1982, 1990)'
_computing_structure_refinement 'SHELX76 (Sheldrick, 1976)'
_computing_structure_solution 'SHELXS-86 (Sheldrick, 1985, 1990)'
_diffrn_ambient_temperature 295(3)
_diffrn_measurement_device 'Enraf-Nonius CAD4 diffractometer'
_diffrn_measurement_method \w/2\q
_diffrn_radiation_monochromator graphite
_diffrn_radiation_source 'fine-focused sealed tube'
_diffrn_radiation_type 'Cu K\a'
_diffrn_radiation_wavelength 1.54184
_diffrn_reflns_av_R_equivalents 0.0167
_diffrn_reflns_limit_h_max 11
_diffrn_reflns_limit_h_min 0
_diffrn_reflns_limit_k_max 14
_diffrn_reflns_limit_k_min -14
_diffrn_reflns_limit_l_max 19
_diffrn_reflns_limit_l_min -19
_diffrn_reflns_number 7501
_diffrn_reflns_reduction_process
;
 ?
;
_diffrn_reflns_theta_max 74
_diffrn_reflns_theta_min 3
_diffrn_standards_decay_% 1.7
_diffrn_standards_interval_time 180
_diffrn_standards_number 3
_exptl_absorpt_coefficient_mu 0.20
_exptl_absorpt_correction_type none
_exptl_crystal_colour colourless
_exptl_crystal_density_diffrn 1.455
_exptl_crystal_description plate
_exptl_crystal_F_000 756
_exptl_crystal_size_max 0.29
_exptl_crystal_size_mid 0.11
_exptl_crystal_size_min 0.05
_refine_diff_density_max 0.41
_refine_diff_density_min -0.30
_refine_ls_extinction_method none
_refine_ls_goodness_of_fit_obs 0.73
_refine_ls_hydrogen_treatment 'refall, except H10, H20, H23, H25, H30, H40, H70, H80, H90, H100 refU'
_refine_ls_matrix_type full
_refine_ls_number_parameters 565
_refine_ls_number_reflns 3346
_refine_ls_R_factor_obs 0.04
_refine_ls_shift/esd_max <0.05
_refine_ls_structure_factor_coef F
_refine_ls_weighting_details 'w = 1.6721/[\s^2^(F~o~) + 0.00032(F~o~^2^)]'
_refine_ls_weighting_scheme calc
_refine_ls_wR_factor_obs 0.04
_reflns_number_observed 3346
_reflns_number_total 4502
_reflns_observed_criterion >3sigma(F)
_cod_data_source_file na0076.cif
_cod_data_source_block 2
_cod_depositor_comments
;
The following automatic conversions were performed:

'_refine_ls_weighting_scheme' value 'w = 1.6721/[\s^2^(F~o~) +
0.00032(F~o~^2^)]' was changed to 'calc'. New tag
'_refine_ls_weighting_details' was created. The value of the new tag
was set to 'w = 1.6721/[\s^2^(F~o~) + 0.00032(F~o~^2^)]'.

Automatic conversion script
Id: cif_fix_values 3143 2015-03-26 13:38:13Z robertas 
;
_cod_original_formula_sum 'C32 H36 K1 N5 O12'
_cod_database_code 2101612

loop_
_symmetry_equiv_pos_as_xyz
X,Y,Z
-X,-Y,-Z

loop_
_atom_site_aniso_label
_atom_site_aniso_U_11
_atom_site_aniso_U_22
_atom_site_aniso_U_33
_atom_site_aniso_U_12
_atom_site_aniso_U_13
_atom_site_aniso_U_23
K 0.0364(4) 0.0440(4) 0.0522(4) -0.0079(3) 0.0056(3) -0.0016(3)
O 0.0497(14) 0.0586(15) 0.0555(14) 0.0062(11) 0.0195(12) -0.0001(12)
O4 0.0376(13) 0.0482(13) 0.0461(13) -0.0148(10) 0.0051(10) 0.0014(10)
O1 0.0468(14) 0.0517(14) 0.0495(13) -0.0155(11) -0.0080(11) -0.0053(11)
O16 0.0430(14) 0.0503(14) 0.0525(14) -0.0006(11) 0.0025(11) 0.0001(11)
O13 0.0528(15) 0.0543(14) 0.0401(13) -0.0140(11) 0.0067(11) 0.0041(11)
O10 0.0462(13) 0.0452(13) 0.0483(13) -0.0191(10) 0.0024(11) -0.0064(11)
O221 0.0630(18) 0.0706(18) 0.0766(18) 0.0234(14) 0.0136(15) 0.0075(14)
O222 0.110(3) 0.0669(19) 0.123(3) 0.0064(18) 0.034(2) 0.0424(19)
O241 0.097(2) 0.147(3) 0.0704(19) 0.008(2) 0.0463(18) 0.012(2)
O242 0.091(2) 0.105(3) 0.121(3) 0.031(2) 0.055(2) -0.012(2)
O261 0.089(2) 0.092(2) 0.0623(18) -0.0070(17) 0.0091(16) 0.0157(16)
O262 0.172(4) 0.0404(17) 0.155(3) 0.0033(19) 0.089(3) 0.0118(18)
N50 0.0438(16) 0.0388(15) 0.0425(16) -0.0079(12) 0.0045(13) -0.0068(12)
N7 0.0291(14) 0.0377(14) 0.0410(15) -0.0071(11) 0.0031(11) -0.0071(11)
N22 0.059(2) 0.0536(19) 0.0492(18) 0.0023(16) 0.0016(16) 0.0045(15)
N24 0.060(2) 0.101(3) 0.064(2) 0.002(2) 0.0247(19) -0.014(2)
N26 0.059(2) 0.050(2) 0.086(3) 0.0048(16) 0.0290(19) 0.0132(19)
C3 0.042(2) 0.048(2) 0.058(2) -0.0189(17) 0.0127(18) -0.0104(19)
C2 0.039(2) 0.055(2) 0.066(3) -0.0185(18) 0.0090(19) -0.020(2)
C18 0.039(2) 0.074(3) 0.047(2) -0.0078(19) -0.0049(18) -0.013(2)
C17 0.042(2) 0.066(3) 0.044(2) 0.0044(18) -0.0024(18) -0.0014(19)
C15 0.067(3) 0.050(2) 0.045(2) 0.002(2) -0.011(2) 0.0055(19)
C14 0.073(3) 0.047(2) 0.048(2) -0.012(2) 0.002(2) 0.0087(19)
C10 0.044(2) 0.054(2) 0.057(2) -0.0166(17) 0.0119(18) -0.0138(18)
C12 0.060(3) 0.050(2) 0.055(2) -0.0232(19) 0.017(2) -0.0020(19)
C11 0.052(2) 0.051(2) 0.060(3) -0.0275(19) 0.009(2) -0.0069(19)
C9 0.033(2) 0.064(2) 0.050(2) -0.0174(18) 0.0006(17) -0.0095(19)
C8 0.0321(19) 0.054(2) 0.047(2) -0.0017(16) -0.0003(17) -0.0058(18)
C7 0.038(2) 0.053(2) 0.0378(19) -0.0085(17) -0.0044(16) -0.0041(17)
C6 0.050(2) 0.037(2) 0.050(2) -0.0057(16) -0.0037(19) 0.0006(17)
C5 0.066(3) 0.034(2) 0.043(2) -0.0197(18) 0.0053(19) -0.0002(17)
C20 0.060(3) 0.061(2) 0.068(3) -0.023(2) 0.023(2) -0.016(2)
C21 0.0366(18) 0.0401(18) 0.0432(19) -0.0069(15) 0.0026(15) -0.0057(15)
C22 0.0390(18) 0.0365(18) 0.0425(18) -0.0007(14) -0.0026(15) -0.0028(15)
C23 0.045(2) 0.059(2) 0.0412(19) -0.0115(17) 0.0023(16) -0.0046(17)
C24 0.039(2) 0.060(2) 0.046(2) -0.0039(17) 0.0143(16) -0.0116(17)
C25 0.042(2) 0.045(2) 0.062(2) -0.0036(16) 0.0092(17) -0.0100(18)
C26 0.0396(18) 0.0358(17) 0.050(2) -0.0059(14) 0.0091(16) 0.0017(15)
C30 0.075(3) 0.054(2) 0.058(2) -0.026(2) 0.029(2) -0.0108(19)
C40 0.068(3) 0.0423(19) 0.0405(19) -0.0140(17) 0.0140(18) -0.0034(16)
C60 0.0360(18) 0.0349(17) 0.0392(18) -0.0089(14) -0.0002(14) -0.0111(14)
C70 0.044(2) 0.0408(18) 0.0405(18) -0.0130(15) 0.0068(15) -0.0117(15)
C80 0.057(2) 0.0354(18) 0.0358(18) -0.0081(16) 0.0054(16) -0.0060(14)
C90 0.056(2) 0.0416(19) 0.0402(19) -0.0030(17) -0.0042(17) -0.0062(16)
C100 0.041(2) 0.0436(19) 0.047(2) -0.0053(15) -0.0039(16) -0.0142(16)
C10A0 0.0342(17) 0.0331(16) 0.0366(17) -0.0098(13) 0.0021(14) -0.0144(14)
C10B0 0.043(2) 0.0368(17) 0.0417(18) -0.0108(15) 0.0060(15) -0.0137(15)
C40A 0.049(2) 0.0336(17) 0.0438(19) -0.0114(15) 0.0101(16) -0.0131(15)
C60A 0.0366(18) 0.0331(16) 0.0364(17) -0.0094(14) 0.0018(14) -0.0121(14)

loop_
_atom_site_label
_atom_site_fract_x
_atom_site_fract_y
_atom_site_fract_z
_atom_site_U_iso_or_equiv
_atom_site_thermal_displace_type
K 0.66454(7) 0.77173(6) 0.22013(4) 0.0450(2) Uani
O 0.9146(3) 0.59932(19) 0.17869(14) 0.0589(8) Uani
O1 0.3504(2) 0.76831(18) 0.23060(13) 0.0486(8) Uani
O4 0.5631(2) 0.60850(17) 0.33743(13) 0.0438(8) Uani
O10 0.9041(2) 0.86239(18) 0.27659(13) 0.0451(8) Uani
O13 0.6814(3) 1.02261(18) 0.17321(12) 0.0498(8) Uani
O16 0.4331(2) 0.95000(19) 0.12039(13) 0.0510(8) Uani
O221 0.8193(3) 0.7837(2) 0.05955(16) 0.0786(10) Uani
O222 0.9951(4) 0.8361(3) -0.0117(2) 0.1098(15) Uani
O241 1.3842(3) 0.5354(3) -0.1158(2) 0.1143(14) Uani
O242 1.4466(4) 0.3639(3) -0.0449(2) 0.1165(16) Uani
O261 1.1055(3) 0.4201(3) 0.28120(18) 0.0859(11) Uani
O262 1.1452(4) 0.2773(3) 0.2042(2) 0.1313(18) Uani
N7 0.8110(3) 0.6902(2) 0.40887(14) 0.0360(8) Uani
N22 0.9452(3) 0.7616(3) 0.03091(18) 0.0576(11) Uani
N24 1.3682(4) 0.4645(4) -0.0558(2) 0.0789(14) Uani
N26 1.1265(3) 0.3811(3) 0.2124(2) 0.0704(14) Uani
N50 0.5743(3) 0.7204(2) 0.58737(15) 0.0420(9) Uani
C2 0.3433(4) 0.6496(3) 0.2533(2) 0.0512(14) Uani
C3 0.4078(4) 0.6092(3) 0.3401(2) 0.0478(12) Uani
C5 0.6373(4) 0.5560(3) 0.4149(2) 0.0468(14) Uani
C6 0.7960(4) 0.5690(3) 0.4109(2) 0.0469(12) Uani
C7 0.7792(4) 0.7338(3) 0.4931(2) 0.0434(11) Uani
C8 0.9643(4) 0.6940(3) 0.3817(2) 0.0459(11) Uani
C9 0.9829(4) 0.8160(3) 0.3542(2) 0.0478(12) Uani
C10 0.1593(4) 0.8149(3) 0.5739(2) 0.0505(12) Uani
C11 0.9013(5) 0.9839(3) 0.2563(2) 0.0518(14) Uani
C12 0.8346(4) 1.0285(3) 0.1711(2) 0.0539(14) Uani
C14 0.6076(5) 1.0701(4) 0.0954(2) 0.0576(14) Uani
C15 0.4461(5) 1.0692(3) 0.1052(3) 0.0575(14) Uani
C17 0.2817(4) 0.9446(3) 0.1365(2) 0.0541(14) Uani
C18 0.2749(4) 0.8188(3) 0.1526(2) 0.0538(14) Uani
C20 0.1216(5) 0.7557(3) 0.6477(2) 0.0613(16) Uani
C21 1.0182(3) 0.5728(3) 0.12696(19) 0.0404(11) Uani
C22 1.0425(3) 0.6446(3) 0.04981(19) 0.0409(10) Uani
C23 1.1556(4) 0.6113(3) -0.0077(2) 0.0487(11) Uani
C24 1.2521(3) 0.5014(3) 0.0058(2) 0.0496(12) Uani
C25 1.2404(3) 0.4257(3) 0.0777(2) 0.0508(12) Uani
C26 1.1312(3) 0.4619(3) 0.13591(19) 0.0431(11) Uani
C30 0.2334(5) 0.6938(3) 0.7049(2) 0.0608(14) Uani
C40 0.3822(4) 0.6879(3) 0.6861(2) 0.0506(13) Uani
C40A 0.4220(4) 0.7432(3) 0.60818(19) 0.0414(11) Uani
C60 0.6144(3) 0.7705(3) 0.51535(19) 0.0361(10) Uani
C60A 0.5108(3) 0.8579(2) 0.45982(18) 0.0346(10) Uani
C70 0.5597(3) 0.9253(3) 0.39107(18) 0.0409(11) Uani
C80 0.4585(4) 1.0117(3) 0.34246(18) 0.0432(11) Uani
C90 0.3049(4) 1.0333(3) 0.3603(2) 0.0473(11) Uani
C100 0.2551(4) 0.9673(3) 0.42736(19) 0.0439(11) Uani
C10A0 0.3556(3) 0.8794(2) 0.47895(18) 0.0336(10) Uani
C10B0 0.3102(3) 0.8130(3) 0.55319(19) 0.0397(11) Uani
H10 0.0717(4) 0.8642(3) 0.5305(2) 0.078(11) Uiso
H20 0.0055(5) 0.7570(3) 0.6616(2) 0.093(13) Uiso
H21 0.356(3) 0.665(3) 0.3839(19) 0.056(9) Uiso
H22 0.389(4) 0.532(3) 0.3574(19) 0.059(10) Uiso
H23 1.1686(4) 0.6709(3) -0.0631(2) 0.075(11) Uiso
H25 1.3164(3) 0.3395(3) 0.0877(2) 0.087(12) Uiso
H30 0.2034(5) 0.6502(3) 0.7644(2) 0.067(10) Uiso
H31 0.400(3) 0.598(2) 0.2113(17) 0.041(8) Uiso
H32 0.242(4) 0.646(3) 0.2541(18) 0.052(10) Uiso
H40 0.4684(4) 0.6409(3) 0.7310(2) 0.052(9) Uiso
H51 0.171(4) 0.811(3) 0.159(2) 0.064(11) Uiso
H52 0.326(3) 0.775(3) 0.1048(19) 0.051(9) Uiso
H61 0.246(4) 0.987(3) 0.189(2) 0.066(10) Uiso
H62 0.216(4) 0.985(3) 0.084(2) 0.063(10) Uiso
H70 0.6781(3) 0.9091(3) 0.37626(18) 0.057(9) Uiso
H80 0.4980(4) 1.0634(3) 0.28996(18) 0.063(10) Uiso
H81 0.398(4) 1.116(3) 0.155(2) 0.057(9) Uiso
H82 0.395(4) 1.103(3) 0.054(2) 0.063(10) Uiso
H90 0.2259(4) 1.1013(3) 0.3218(2) 0.060(9) Uiso
H91 0.619(4) 1.152(3) 0.082(2) 0.066(11) Uiso
H92 0.660(4) 1.023(3) 0.048(2) 0.074(11) Uiso
H100 0.1362(4) 0.9833(3) 0.44067(19) 0.067(10) Uiso
H111 0.887(3) 0.980(3) 0.126(2) 0.058(10) Uiso
H112 0.840(4) 1.114(4) 0.155(2) 0.094(13) Uiso
H121 0.842(3) 1.030(3) 0.3001(19) 0.051(9) Uiso
H122 1.004(4) 0.995(3) 0.259(2) 0.082(12) Uiso
H141 0.939(3) 0.874(3) 0.3980(18) 0.047(9) Uiso
H142 1.090(4) 0.813(2) 0.3457(18) 0.047(9) Uiso
H151 1.043(3) 0.656(2) 0.4252(18) 0.043(8) Uiso
H152 0.993(3) 0.649(3) 0.3359(19) 0.051(10) Uiso
H161 0.828(3) 0.678(3) 0.5389(19) 0.050(9) Uiso
H162 0.816(4) 0.807(3) 0.490(2) 0.064(11) Uiso
H171 0.850(3) 0.517(2) 0.4642(18) 0.047(8) Uiso
H172 0.840(3) 0.538(2) 0.3602(18) 0.044(9) Uiso
H181 0.582(3) 0.591(2) 0.4644(18) 0.039(8) Uiso
H182 0.639(3) 0.478(3) 0.4235(18) 0.049(9) Uiso

loop_
_atom_type_symbol
_atom_type_scat_dispersion_real
_atom_type_scat_dispersion_imag
_atom_type_scat_source
O 0.008 0.006 'International Tables Vol IV Table 2.3.1'
N 0.004 0.003 'International Tables Vol IV Table 2.3.1'
K ? ? ?
H 0.000 0.000 'International Tables Vol IV Table 2.3.1'
C 0.002 0.002 'International Tables Vol IV Table 2.3.1'

loop_
_geom_angle_atom_site_label_1
_geom_angle_atom_site_label_2
_geom_angle_atom_site_label_3
_geom_angle
_geom_angle_publ_flag
O K O4 91.54(7) yes
O K O1 130.21(7) yes
O K O16 134.35(6) yes
O K O13 116.06(7) yes
O K O10 78.95(7) yes
O K O221 56.76(7) yes
O4 K O1 58.75(6) yes
O4 K O16 116.71(6) yes
O4 K O13 147.27(6) yes
O4 K O10 116.41(6) yes
O4 K O221 140.48(7) yes
O1 K O16 58.16(6) yes
O1 K O13 107.82(7) yes
O1 K O10 148.17(6) yes
O1 K O221 121.90(7) yes
O16 K O13 56.28(7) yes
O16 K O10 113.70(6) yes
O16 K O221 80.57(7) yes
O13 K O10 57.49(7) yes
O13 K O221 72.23(6) yes
O10 K O221 82.78(7) yes
K O C21 145.5(2) yes
K O4 C3 119.47(17) yes
K O4 C5 124.08(18) yes
C3 O4 C5 112.1(2) yes
K O1 C2 107.50(18) yes
K O1 C18 110.98(18) yes
C2 O1 C18 112.7(2) yes
K O16 C17 116.39(17) yes
K O16 C15 119.9(2) yes
C17 O16 C15 111.5(3) yes
K O13 C14 111.2(2) yes
K O13 C12 109.43(18) yes
C14 O13 C12 112.1(3) yes
K O10 C11 119.9(2) yes
K O10 C9 122.33(18) yes
C11 O10 C9 110.8(2) yes
K O221 N22 140.1(2) yes
C60 N50 C40A 118.6(3) yes
C8 N7 C7 110.0(3) yes
C8 N7 C6 108.8(3) yes
C7 N7 C6 111.4(2) yes
O221 N22 O222 121.7(3) yes
O221 N22 C22 119.8(3) yes
O222 N22 C22 118.5(3) yes
O241 N24 O242 123.2(4) yes
O241 N24 C24 118.5(4) yes
O242 N24 C24 118.3(3) yes
O261 N26 O262 123.2(3) yes
O261 N26 C26 119.0(3) yes
O262 N26 C26 117.8(3) yes
O4 C3 C2 108.8(3) yes
O1 C2 C3 108.9(3) yes
O1 C18 C17 108.8(3) yes
O16 C17 C18 109.2(3) yes
O16 C15 C14 109.3(3) yes
O13 C14 C15 108.6(3) yes
C20 C10 C10B0 121.4(3) yes
O13 C12 C11 108.8(3) yes
O10 C11 C12 110.7(3) yes
O10 C9 C8 110.1(3) yes
N7 C8 C9 114.0(3) yes
N7 C7 C60 114.7(3) yes
N7 C6 C5 114.9(3) yes
O4 C5 C6 109.3(3) yes
C10 C20 C30 119.9(4) yes
O C21 C22 125.8(3) yes
O C21 C26 123.5(3) yes
C22 C21 C26 110.7(3) yes
N22 C22 C21 119.4(3) yes
N22 C22 C23 116.1(3) yes
C21 C22 C23 124.5(3) yes
C22 C23 C24 119.4(3) yes
N24 C24 C23 119.7(3) yes
N24 C24 C25 119.2(3) yes
C23 C24 C25 121.1(3) yes
C24 C25 C26 118.8(3) yes
N26 C26 C21 117.7(3) yes
N26 C26 C25 117.0(3) yes
C21 C26 C25 125.4(3) yes
C20 C30 C40 120.4(3) yes
C30 C40 C40A 119.9(3) yes
N50 C60 C7 115.8(3) yes
N50 C60 C60A 123.3(3) yes
C7 C60 C60A 120.8(3) yes
C80 C70 C60A 120.6(3) yes
C70 C80 C90 120.6(3) yes
C80 C90 C100 119.4(3) yes
C90 C100 C10A0 121.4(3) yes
C100 C10A0 C10B0 123.5(3) yes
C100 C10A0 C60A 118.6(3) yes
C10B0 C10A0 C60A 117.8(2) yes
C10 C10B0 C10A0 123.7(3) yes
C10 C10B0 C40A 118.0(3) yes
C10A0 C10B0 C40A 118.3(3) yes
N50 C40A C40 117.3(3) yes
N50 C40A C10B0 122.6(3) yes
C40 C40A C10B0 120.0(3) yes
C60 C60A C70 122.2(3) yes
C60 C60A C10A0 118.3(2) yes
C70 C60A C10A0 119.4(2) yes
O4 C3 H21 108.0(16) no
O4 C3 H22 113(2) no
C2 C3 H21 111.5(17) no
C2 C3 H22 107.3(19) no
H21 C3 H22 108(3) no
O1 C2 H31 110.5(15) no
O1 C2 H32 109(2) no
C3 C2 H31 110.1(15) no
C3 C2 H32 109.0(18) no
H31 C2 H32 109(3) no
O1 C18 H51 107.1(19) no
O1 C18 H52 109.4(18) no
C17 C18 H51 112(2) no
C17 C18 H52 109.5(19) no
H51 C18 H52 110(3) no
O16 C17 H61 108(2) no
O16 C17 H62 110(2) no
C18 C17 H61 110.3(19) no
C18 C17 H62 109(2) no
H61 C17 H62 111(3) no
O16 C15 H81 110.3(19) no
O16 C15 H82 107(2) no
C14 C15 H81 111(2) no
C14 C15 H82 109(2) no
H81 C15 H82 110(3) no
O13 C14 H91 108(2) no
O13 C14 H92 109(2) no
C15 C14 H91 111(2) no
C15 C14 H92 113(2) no
H91 C14 H92 107(3) no
C20 C10 H10 119.4(4) no
C10B0 C10 H10 119.2(4) no
O13 C12 H111 107.9(17) no
O13 C12 H112 109(2) no
C11 C12 H111 111.8(18) no
C11 C12 H112 110.4(19) no
H111 C12 H112 109(3) no
O10 C11 H121 109.5(19) no
O10 C11 H122 110(2) no
C12 C11 H121 109.7(18) no
C12 C11 H122 110.9(19) no
H121 C11 H122 106(3) no
O10 C9 H141 106.3(17) no
O10 C9 H142 109.4(17) no
C8 C9 H141 112.3(18) no
C8 C9 H142 109.3(14) no
H141 C9 H142 109(2) no
N7 C8 H151 114.2(16) no
N7 C8 H152 109.7(18) no
C9 C8 H151 107.5(15) no
C9 C8 H152 108(2) no
H151 C8 H152 103(2) no
N7 C7 H161 113(2) no
N7 C7 H162 105.9(19) no
C60 C7 H161 107.4(18) no
C60 C7 H162 106(2) no
H161 C7 H162 110(3) no
N7 C6 H171 110.6(14) no
N7 C6 H172 108.5(15) no
C5 C6 H171 106.0(16) no
C5 C6 H172 107.1(17) no
H171 C6 H172 110(2) no
O4 C5 H181 110.9(16) no
O4 C5 H182 110.6(18) no
C6 C5 H181 111.7(16) no
C6 C5 H182 108.8(19) no
H181 C5 H182 106(2) no
C10 C20 H20 120.1(4) no
C30 C20 H20 120.0(4) no
C22 C23 H23 120.3(4) no
C24 C23 H23 120.3(4) no
C24 C25 H25 120.6(3) no
C26 C25 H25 120.6(3) no
C20 C30 H30 119.9(5) no
C40 C30 H30 119.7(4) no
C30 C40 H40 120.1(4) no
C40A C40 H40 119.9(4) no
C80 C70 H70 119.9(3) no
C60A C70 H70 119.6(3) no
C70 C80 H80 119.7(4) no
C90 C80 H80 119.6(4) no
C80 C90 H90 120.3(4) no
C100 C90 H90 120.3(4) no
C90 C100 H100 119.4(4) no
C10A0 C100 H100 119.2(3) no

loop_
_geom_bond_atom_site_label_1
_geom_bond_atom_site_label_2
_geom_bond_distance
_geom_bond_publ_flag
K O 2.786(3) yes
K O4 2.822(2) yes
K O1 2.896(2) yes
K O16 2.943(2) yes
K O13 3.005(2) yes
K O10 2.877(2) yes
K O221 2.878(3) yes
O C21 1.240(4) yes
O4 C3 1.425(4) yes
O4 C5 1.419(4) yes
O1 C2 1.421(4) yes
O1 C18 1.426(4) yes
O16 C17 1.422(4) yes
O16 C15 1.431(4) yes
O13 C14 1.411(4) yes
O13 C12 1.426(5) yes
O10 C11 1.425(4) yes
O10 C9 1.425(4) yes
O221 N22 1.208(4) yes
O222 N22 1.216(5) yes
O241 N24 1.220(5) yes
O242 N24 1.223(6) yes
O261 N26 1.221(4) yes
O262 N26 1.214(5) yes
N50 C60 1.307(4) yes
N50 C40A 1.395(5) yes
N7 C8 1.470(5) yes
N7 C7 1.477(4) yes
N7 C6 1.465(4) yes
N22 C22 1.451(5) yes
N24 C24 1.443(5) yes
N26 C26 1.457(4) yes
C3 C2 1.490(5) yes
C18 C17 1.492(5) yes
C15 C14 1.490(7) yes
C10 C20 1.369(5) yes
C10 C10B0 1.411(5) yes
C12 C11 1.481(5) yes
C9 C8 1.503(5) yes
C7 C60 1.512(5) yes
C6 C5 1.502(5) yes
C20 C30 1.393(5) yes
C21 C22 1.446(4) yes
C21 C26 1.451(5) yes
C22 C23 1.373(5) yes
C23 C24 1.376(5) yes
C24 C25 1.380(5) yes
C25 C26 1.364(4) yes
C30 C40 1.377(6) yes
C40 C40A 1.407(5) yes
C60 C60A 1.448(4) yes
C70 C80 1.374(5) yes
C70 C60A 1.400(4) yes
C80 C90 1.397(5) yes
C90 C100 1.376(5) yes
C100 C10A0 1.404(4) yes
C10A0 C10B0 1.443(4) yes
C10A0 C60A 1.416(4) yes
C10B0 C40A 1.400(5) yes
C3 H21 1.03(3) no
C3 H22 0.97(3) no
C2 H31 1.00(3) no
C2 H32 0.94(4) no
C18 H51 0.98(4) no
C18 H52 1.00(3) no
C17 H61 1.02(3) no
C17 H62 1.04(3) no
C15 H81 1.04(3) no
C15 H82 0.94(3) no
C14 H91 0.99(4) no
C14 H92 1.02(3) no
C10 H10 1.080(5) no
C12 H111 1.00(3) no
C12 H112 1.02(4) no
C11 H121 0.99(3) no
C11 H122 0.99(4) no
C9 H141 1.03(3) no
C9 H142 0.98(4) no
C8 H151 1.00(3) no
C8 H152 0.94(3) no
C7 H161 0.96(3) no
C7 H162 1.00(4) no
C6 H171 1.04(3) no
C6 H172 0.96(3) no
C5 H181 0.99(3) no
C5 H182 0.91(3) no
C20 H20 1.080(7) no
C23 H23 1.081(5) no
C25 H25 1.080(5) no
C30 H30 1.080(5) no
C40 H40 1.079(5) no
C70 H70 1.081(4) no
C80 H80 1.080(4) no
C90 H90 1.081(5) no
C100 H100 1.081(5) no

loop_
_geom_torsion_atom_site_label_1
_geom_torsion_atom_site_label_2
_geom_torsion_atom_site_label_3
_geom_torsion_atom_site_label_4
_geom_torsion
_geom_torsion_publ_flag
O4 K O C21 164.7(4) no
O1 K O C21 115.7(4) no
O16 K O C21 33.7(4) no
O13 K O C21 -33.5(4) no
O10 K O C21 -78.7(4) no
O221 K O C21 9.9(4) no
O K O4 C3 -137.2(2) no
O K O4 C5 68.1(2) no
O1 K O4 C3 0.46(19) no
O1 K O4 C5 -154.3(2) no
O16 K O4 C3 5.6(2) no
O16 K O4 C5 -149.1(2) no
O13 K O4 C3 74.1(2) no
O13 K O4 C5 -80.6(2) no
O10 K O4 C3 144.38(19) no
O10 K O4 C5 -10.4(2) no
O221 K O4 C3 -103.2(2) no
O221 K O4 C5 102.1(2) no
O K O1 C2 29.2(2) no
O K O1 C18 -94.50(19) no
O4 K O1 C2 -32.67(16) no
O4 K O1 C18 -156.4(2) no
O16 K O1 C2 152.72(19) no
O16 K O1 C18 29.04(18) no
O13 K O1 C2 -179.65(17) no
O13 K O1 C18 56.67(19) no
O10 K O1 C2 -123.20(18) no
O10 K O1 C18 113.1(2) no
O221 K O1 C2 100.57(18) no
O221 K O1 C18 -23.1(2) no
O K O16 C17 122.3(2) no
O K O16 C15 -98.6(3) no
O4 K O16 C17 0.0(3) no
O4 K O16 C15 139.1(2) no
O1 K O16 C17 5.14(18) no
O1 K O16 C15 144.3(3) no
O13 K O16 C17 -142.8(2) no
O13 K O16 C15 -3.6(2) no
O10 K O16 C17 -139.91(19) no
O10 K O16 C15 -0.7(3) no
O221 K O16 C17 142.3(2) no
O221 K O16 C15 -78.5(2) no
O K O13 C14 97.6(2) no
O K O13 C12 -26.72(18) no
O4 K O13 C14 -117.7(2) no
O4 K O13 C12 117.98(19) no
O1 K O13 C14 -58.2(2) no
O1 K O13 C12 177.48(16) no
O16 K O13 C14 -29.9(2) no
O16 K O13 C12 -154.25(18) no
O10 K O13 C14 153.2(2) no
O10 K O13 C12 28.89(16) no
O221 K O13 C14 60.5(2) no
O221 K O13 C12 -63.85(17) no
O K O10 C11 134.6(2) no
O K O10 C9 -77.4(2) no
O4 K O10 C11 -139.3(2) no
O4 K O10 C9 8.8(2) no
O1 K O10 C11 -66.6(2) no
O1 K O10 C9 81.5(2) no
O16 K O10 C11 0.8(2) no
O16 K O10 C9 148.8(2) no
O13 K O10 C11 3.61(19) no
O13 K O10 C9 151.7(2) no
O221 K O10 C11 77.1(2) no
O221 K O10 C9 -134.8(2) no
O K O221 N22 -38.3(3) no
O4 K O221 N22 -80.2(4) no
O1 K O221 N22 -158.4(3) no
O16 K O221 N22 158.8(3) no
O13 K O221 N22 101.3(3) no
O10 K O221 N22 43.2(3) no
K O C21 C22 -2.3(6) no
K O C21 C26 179.0(2) no
K O4 C3 C2 30.4(3) no
C5 O4 C3 C2 -172.1(3) no
K O4 C5 C6 -18.0(3) no
C3 O4 C5 C6 -174.4(3) no
K O1 C2 C3 64.4(3) no
C18 O1 C2 C3 -173.0(3) no
K O1 C18 C17 -62.2(3) no
C2 O1 C18 C17 177.1(3) no
K O16 C17 C18 -37.0(3) no
C15 O16 C17 C18 -179.5(3) no
K O16 C15 C14 34.6(4) no
C17 O16 C15 C14 175.7(3) no
K O13 C14 C15 61.6(3) no
C12 O13 C14 C15 -175.6(3) no
K O13 C12 C11 -59.6(3) no
C14 O13 C12 C11 176.6(3) no
K O10 C11 C12 -34.9(4) no
C9 O10 C11 C12 173.6(3) no
K O10 C9 C8 20.6(3) no
C11 O10 C9 C8 171.2(3) no
K O221 N22 O222 -123.9(3) no
K O221 N22 C22 53.8(5) no
C40A N50 C60 C7 -174.8(3) no
C40A N50 C60 C60A 6.5(4) no
C60 N50 C40A C10B0 3.1(5) no
C60 N50 C40A C40 179.9(4) no
C7 N7 C6 C5 73.9(3) no
C7 N7 C8 C9 -73.4(3) no
C6 N7 C7 C60 -77.7(3) no
C8 N7 C6 C5 -164.7(3) no
C6 N7 C8 C9 164.3(3) no
C8 N7 C7 C60 161.5(3) no
O221 N22 C22 C21 -25.9(4) no
O222 N22 C22 C23 -26.5(4) no
O222 N22 C22 C21 152.0(3) no
O221 N22 C22 C23 155.7(3) no
O241 N24 C24 C23 5.0(5) no
O241 N24 C24 C25 -174.7(3) no
O242 N24 C24 C25 4.7(5) no
O242 N24 C24 C23 -175.6(4) no
O262 N26 C26 C21 136.8(3) no
O262 N26 C26 C25 -42.0(4) no
O261 N26 C26 C25 137.4(3) no
O261 N26 C26 C21 -43.8(4) no
O4 C3 C2 O1 -64.6(3) no
O1 C18 C17 O16 67.0(3) no
O16 C15 C14 O13 -64.3(4) no
C20 C10 C10B0 C10A0 -176.1(3) no
C20 C10 C10B0 C40A 3.5(5) no
C10B0 C10 C20 C30 1.3(5) no
O13 C12 C11 O10 64.4(4) no
O10 C9 C8 N7 -68.6(3) no
N7 C7 C60 C60A -55.8(4) no
N7 C7 C60 N50 125.5(3) no
N7 C6 C5 O4 67.1(3) no
C10 C20 C30 C40 -2.6(5) no
C22 C21 C26 C25 -3.8(4) no
C22 C21 C26 N26 177.5(3) no
C26 C21 C22 N22 -177.3(3) no
O C21 C26 C25 175.1(3) no
O C21 C26 N26 -3.6(5) no
C26 C21 C22 C23 1.0(4) no
O C21 C22 C23 -177.8(3) no
O C21 C22 N22 3.8(5) no
C21 C22 C23 C24 1.9(5) no
N22 C22 C23 C24 -179.8(3) no
C22 C23 C24 C25 -2.3(5) no
C22 C23 C24 N24 178.0(3) no
C23 C24 C25 C26 -0.3(5) no
N24 C24 C25 C26 179.4(3) no
C24 C25 C26 C21 3.6(5) no
C24 C25 C26 N26 -177.7(3) no
C20 C30 C40 C40A -0.9(5) no
C30 C40 C40A C10B0 5.8(5) no
C30 C40 C40A N50 -171.1(3) no
N50 C60 C60A C70 168.5(3) no
C7 C60 C60A C10A0 173.2(3) no
N50 C60 C60A C10A0 -8.2(4) no
C7 C60 C60A C70 -10.1(4) no
C60A C70 C80 C90 -0.5(5) no
C80 C70 C60A C60 -176.6(3) no
C80 C70 C60A C10A0 0.1(5) no
C70 C80 C90 C100 0.1(5) no
C80 C90 C100 C10A0 0.7(5) no
C90 C100 C10A0 C10B0 175.9(3) no
C90 C100 C10A0 C60A -1.1(4) no
C100 C10A0 C10B0 C40A -168.6(3) no
C100 C10A0 C10B0 C10 10.9(5) no
C100 C10A0 C60A C60 177.5(3) no
C60A C10A0 C10B0 C10 -172.0(3) no
C60A C10A0 C10B0 C40A 8.4(4) no
C10B0 C10A0 C60A C70 -176.5(3) no
C100 C10A0 C60A C70 0.7(4) no
C10B0 C10A0 C60A C60 0.3(4) no
C10 C10B0 C40A N50 169.8(3) no
C10A0 C10B0 C40A C40 172.7(3) no
C10 C10B0 C40A C40 -6.9(5) no
C10A0 C10B0 C40A N50 -10.6(5) no
